data_1540958
loop_
_publ_author_name
'Sheldrick, W.S.'
'Haeusler, H.J.'

_publ_section_title
;
 Zur Darstellung und Kristallstruktur von Cs3 Sb5 X9, X = S, Se
;
_journal_name_full 'Zeitschrift fuer Anorganische und Allgemeine Chemie'
_journal_page_first 149
_journal_page_last 156
_journal_volume 561
_journal_year 1988
_chemical_formula_sum 'Cs3 Sb5 Se9'
_chemical_name_systematic 'Cs3 (Sb5 Se9)'
_space_group_IT_number 12
_symmetry_space_group_name_Hall '-C 2y'
_symmetry_space_group_name_H-M 'C 1 2/m 1'
_cell_angle_alpha 90
_cell_angle_beta 105.58
_cell_angle_gamma 90
_cell_formula_units_Z 4
_cell_length_a 9.587
_cell_length_b 25.855
_cell_length_c 9.638
_cell_volume 2301.209
_citation_journal_id_ASTM ZAACAB
_cod_data_source_file Sheldrick_ZAACAB_1988_127.cif
_cod_data_source_block Cs3Sb5Se9
_cod_database_code 1540958

loop_
_symmetry_equiv_pos_as_xyz
x,y,z
-x,y,-z
-x,-y,-z
x,-y,z
x+1/2,y+1/2,z
-x+1/2,y+1/2,-z
-x+1/2,-y+1/2,-z
x+1/2,-y+1/2,z

loop_
_atom_site_label
_atom_site_type_symbol
_atom_site_fract_x
_atom_site_fract_y
_atom_site_fract_z
_atom_site_occupancy
_atom_site_U_iso_or_equiv
Se2 Se-2 0.4033 0.159 0.1554 1 0.0
Se4 Se-2 0.3779 0 0.1436 1 0.0
Se6 Se-2 0.1415 0 0.3804 1 0.0
Sb4 Sb+3 0.1615 0 -0.0747 0.5 0.0
Se3 Se-2 0.1575 0.1605 0.4016 1 0.0
Se1 Se-2 0 0.1931 0 1 0.0
Se5 Se-2 0.2696 0.0748 -0.1902 0.5 0.0
Sb5 Sb+3 -0.0738 0 0.1609 0.5 0.0
Sb3 Sb+3 0 0.0757 0.5 1 0.0
Sb1 Sb+3 0.16 0.1225 0.1608 1 0.0
Sb2 Sb+3 0.5 0.0764 0 1 0.0
Cs1 Cs+1 0.2338 0.2156 -0.24 1 0.0
Cs2 Cs+1 0.5 0.0815 0.5 1 0.0
Se7 Se-2 -0.1908 0.0751 0.2688 0.5 0.0
